data_7000270
loop_
_publ_author_name
'Palma, Aniello'
'Gallagher, John F.'
'M\"uller-Bunz, Helge'
'Wolowska, Joanna'
'McInnes, Eric J.L.'
'O'Shea, Donal F.'

_publ_section_title
;
 Co(ii), Ni(ii), Cu(ii) and Zn(ii) complexes of
 tetraphenylazadipyrromethene
;
_journal_issue 2
_journal_name_full 'Dalton Transactions'
_journal_page_first 273
_journal_page_last 279
_journal_paper_doi 10.1039/b811764k
_journal_year 2009
_chemical_formula_moiety 'C64 H44 Cu N6'
_chemical_formula_sum 'C64 H44 Cu N6'
_chemical_formula_weight 960.59
_chemical_melting_point 585
_chemical_name_systematic
;
?
;
_space_group_IT_number 43
_symmetry_cell_setting orthorhombic
_symmetry_space_group_name_Hall 'F 2 -2d'
_symmetry_space_group_name_H-M 'F d d 2'
_atom_sites_solution_hydrogens geom
_atom_sites_solution_primary direct
_atom_sites_solution_secondary difmap
_audit_creation_method SHELXL-97
_cell_angle_alpha 90.00
_cell_angle_beta 90.00
_cell_angle_gamma 90.00
_cell_formula_units_Z 8
_cell_length_a 19.8465(18)
_cell_length_b 44.707(4)
_cell_length_c 10.6333(10)
_cell_measurement_reflns_used 4554
_cell_measurement_temperature 100(2)
_cell_measurement_theta_max 24.9
_cell_measurement_theta_min 2.2
_cell_volume 9434.7(15)
_computing_cell_refinement 'Bruker SMART'
_computing_data_collection 'Bruker SMART'
_computing_data_reduction 'Bruker SAINT'
_computing_molecular_graphics 'Bruker SHELXTL'
_computing_publication_material 'Bruker SHELXTL'
_computing_structure_refinement 'SHELXL-97 (Sheldrick, 1997)'
_computing_structure_solution 'SHELXS-97 (Sheldrick, 1990)'
_diffrn_ambient_temperature 100(2)
_diffrn_measured_fraction_theta_full 0.998
_diffrn_measured_fraction_theta_max 0.998
_diffrn_measurement_device_type 'CCD area detector'
_diffrn_measurement_method '\f and \w scans'
_diffrn_radiation_monochromator graphite
_diffrn_radiation_source 'fine-focus sealed tube'
_diffrn_radiation_type MoK\a
_diffrn_radiation_wavelength 0.71073
_diffrn_reflns_av_R_equivalents 0.0406
_diffrn_reflns_av_sigmaI/netI 0.0447
_diffrn_reflns_limit_h_max 16
_diffrn_reflns_limit_h_min -24
_diffrn_reflns_limit_k_max 55
_diffrn_reflns_limit_k_min -51
_diffrn_reflns_limit_l_max 12
_diffrn_reflns_limit_l_min -13
_diffrn_reflns_number 14342
_diffrn_reflns_theta_full 26.42
_diffrn_reflns_theta_max 26.42
_diffrn_reflns_theta_min 1.82
_exptl_absorpt_coefficient_mu 0.514
_exptl_absorpt_correction_T_max 0.975
_exptl_absorpt_correction_T_min 0.705
_exptl_absorpt_correction_type multi-scan
_exptl_absorpt_process_details SADABS
_exptl_crystal_colour block
_exptl_crystal_density_diffrn 1.353
_exptl_crystal_density_method 'not measured'
_exptl_crystal_description plate
_exptl_crystal_F_000 3992
_exptl_crystal_size_max 0.30
_exptl_crystal_size_mid 0.20
_exptl_crystal_size_min 0.05
_refine_diff_density_max 0.757
_refine_diff_density_min -0.208
_refine_diff_density_rms 0.062
_refine_ls_abs_structure_details '(Flack, 1983)'
_refine_ls_abs_structure_Flack -0.003(11)
_refine_ls_extinction_method none
_refine_ls_goodness_of_fit_ref 1.054
_refine_ls_hydrogen_treatment constr
_refine_ls_matrix_type full
_refine_ls_number_parameters 321
_refine_ls_number_reflns 4755
_refine_ls_number_restraints 1
_refine_ls_restrained_S_all 1.054
_refine_ls_R_factor_all 0.0451
_refine_ls_R_factor_gt 0.0397
_refine_ls_shift/su_max 0.000
_refine_ls_shift/su_mean 0.000
_refine_ls_structure_factor_coef Fsqd
_refine_ls_weighting_details 'w=1/[\s^2^(Fo^2^)+(0.0618P)^2^] where P=(Fo^2^+2Fc^2^)/3'
_refine_ls_weighting_scheme calc
_refine_ls_wR_factor_gt 0.0942
_refine_ls_wR_factor_ref 0.0965
_reflns_number_gt 4342
_reflns_number_total 4755
_reflns_threshold_expression I>2\s(I)
_cod_data_source_file b811764k.txt
_cod_data_source_block Copper
_cod_depositor_comments
;
The following automatic conversions were performed:
'_symmetry_cell_setting' value 'Orthorhombic' changed to 'orthorhombic'
according to '/home/saulius/struct/CIF-dictionaries/cif_core.dic'
dictionary named 'cif_core.dic' version 2.4.1 from 2010-06-29.

Automatic conversion script
Id: cif_fix_enum 1527 2010-12-29 10:47:43Z saulius 
;
_cod_original_cell_volume 9434.6(15)
_cod_database_code 7000270

loop_
_symmetry_equiv_pos_as_xyz
'x, y, z'
'-x, -y, z'
'x+1/4, -y+1/4, z+1/4'
'-x+1/4, y+1/4, z+1/4'
'x, y+1/2, z+1/2'
'-x, -y+1/2, z+1/2'
'x+1/4, -y+3/4, z+3/4'
'-x+1/4, y+3/4, z+3/4'
'x+1/2, y, z+1/2'
'-x+1/2, -y, z+1/2'
'x+3/4, -y+1/4, z+3/4'
'-x+3/4, y+1/4, z+3/4'
'x+1/2, y+1/2, z'
'-x+1/2, -y+1/2, z'
'x+3/4, -y+3/4, z+1/4'
'-x+3/4, y+3/4, z+1/4'

loop_
_atom_site_label
_atom_site_type_symbol
_atom_site_fract_x
_atom_site_fract_y
_atom_site_fract_z
_atom_site_U_iso_or_equiv
_atom_site_adp_type
_atom_site_occupancy
_atom_site_symmetry_multiplicity
_atom_site_calc_flag
_atom_site_refinement_flags
_atom_site_disorder_assembly
_atom_site_disorder_group
Cu1 Cu 0.2500 0.2500 0.99621(4) 0.01690(12) Uani 1 2 d S . .
C1 C 0.19596(14) 0.15744(6) 1.1819(3) 0.0229(6) Uani 1 1 d . . .
H1 H 0.1543 0.1492 1.1548 0.027 Uiso 1 1 calc R . .
C2 C 0.24535(13) 0.13890(6) 1.2310(3) 0.0307(7) Uani 1 1 d . . .
H2 H 0.2370 0.1181 1.2393 0.037 Uiso 1 1 calc R . .
C3 C 0.30669(15) 0.15061(6) 1.2681(3) 0.0335(7) Uani 1 1 d . . .
H3 H 0.3409 0.1377 1.2993 0.040 Uiso 1 1 calc R . .
C4 C 0.31826(13) 0.18105(6) 1.2598(3) 0.0269(6) Uani 1 1 d . . .
H4 H 0.3604 0.1891 1.2854 0.032 Uiso 1 1 calc R . .
C5 C 0.26816(13) 0.19981(6) 1.2138(2) 0.0225(6) Uani 1 1 d . . .
H5 H 0.2756 0.2208 1.2109 0.027 Uiso 1 1 calc R . .
C6 C 0.20741(13) 0.18821(5) 1.1723(2) 0.0191(5) Uani 1 1 d . . .
C7 C 0.15405(13) 0.20726(5) 1.1191(2) 0.0179(5) Uani 1 1 d . . .
N1 N 0.16616(10) 0.23397(4) 1.0661(2) 0.0170(4) Uani 1 1 d . . .
C8 C 0.08416(13) 0.20066(5) 1.1190(2) 0.0205(5) Uani 1 1 d . . .
H8 H 0.0636 0.1831 1.1513 0.025 Uiso 1 1 calc R . .
C9 C 0.05178(13) 0.22440(5) 1.0638(2) 0.0188(5) Uani 1 1 d . . .
C10 C -0.02090(13) 0.22741(6) 1.0405(2) 0.0196(5) Uani 1 1 d . . .
C11 C -0.06639(13) 0.21266(6) 1.1195(3) 0.0246(6) Uani 1 1 d . . .
H11 H -0.0500 0.2012 1.1882 0.029 Uiso 1 1 calc R . .
C12 C -0.13493(14) 0.21456(6) 1.0987(3) 0.0290(6) Uani 1 1 d . . .
H12 H -0.1652 0.2043 1.1526 0.035 Uiso 1 1 calc R . .
C13 C -0.15958(13) 0.23128(6) 1.0002(3) 0.0311(6) Uani 1 1 d . . .
H13 H -0.2068 0.2325 0.9862 0.037 Uiso 1 1 calc R . .
C14 C -0.11537(15) 0.24627(6) 0.9214(3) 0.0288(6) Uani 1 1 d . . .
H14 H -0.1323 0.2581 0.8542 0.035 Uiso 1 1 calc R . .
C15 C -0.04640(13) 0.24404(6) 0.9406(3) 0.0238(6) Uani 1 1 d . . .
H15 H -0.0163 0.2540 0.8850 0.029 Uiso 1 1 calc R . .
C16 C 0.10389(12) 0.24568(5) 1.0318(2) 0.0154(5) Uani 1 1 d . . .
N2 N 0.09147(10) 0.27260(4) 0.9859(2) 0.0188(4) Uani 1 1 d . . .
C17 C 0.13818(12) 0.29184(5) 0.9467(2) 0.0171(5) Uani 1 1 d . . .
N3 N 0.20623(10) 0.28575(4) 0.9303(2) 0.0176(4) Uani 1 1 d . . .
C18 C 0.12404(13) 0.32240(5) 0.9086(2) 0.0176(5) Uani 1 1 d . . .
C19 C 0.05881(13) 0.33752(5) 0.8983(2) 0.0194(5) Uani 1 1 d . . .
C20 C -0.00223(12) 0.32476(6) 0.9361(3) 0.0236(6) Uani 1 1 d . . .
H20 H -0.0021 0.3057 0.9752 0.028 Uiso 1 1 calc R . .
C21 C -0.06256(14) 0.33938(6) 0.9178(3) 0.0280(6) Uani 1 1 d . . .
H21 H -0.1035 0.3302 0.9433 0.034 Uiso 1 1 calc R . .
C22 C -0.06375(13) 0.36755(6) 0.8622(3) 0.0260(6) Uani 1 1 d . . .
H22 H -0.1054 0.3776 0.8495 0.031 Uiso 1 1 calc R . .
C23 C -0.00366(13) 0.38091(6) 0.8253(3) 0.0262(6) Uani 1 1 d . . .
H23 H -0.0039 0.4002 0.7879 0.031 Uiso 1 1 calc R . .
C24 C 0.05623(13) 0.36591(6) 0.8434(3) 0.0234(6) Uani 1 1 d . . .
H24 H 0.0971 0.3752 0.8178 0.028 Uiso 1 1 calc R . .
C25 C 0.18579(12) 0.33379(5) 0.8733(2) 0.0196(5) Uani 1 1 d . . .
H25 H 0.1943 0.3537 0.8466 0.023 Uiso 1 1 calc R . .
C26 C 0.23418(13) 0.31085(5) 0.8835(2) 0.0185(5) Uani 1 1 d . . .
C27 C 0.30380(13) 0.31268(5) 0.8384(2) 0.0185(5) Uani 1 1 d . . .
C28 C 0.33826(13) 0.33993(6) 0.8433(3) 0.0246(6) Uani 1 1 d . . .
H28 H 0.3169 0.3571 0.8778 0.030 Uiso 1 1 calc R . .
C29 C 0.40361(14) 0.34199(6) 0.7978(3) 0.0277(6) Uani 1 1 d . . .
H29 H 0.4264 0.3607 0.8005 0.033 Uiso 1 1 calc R . .
C30 C 0.43563(13) 0.31743(6) 0.7490(3) 0.0305(6) Uani 1 1 d . . .
H30 H 0.4809 0.3189 0.7204 0.037 Uiso 1 1 calc R . .
C31 C 0.40149(13) 0.29028(6) 0.7414(3) 0.0290(6) Uani 1 1 d . . .
H31 H 0.4230 0.2733 0.7059 0.035 Uiso 1 1 calc R . .
C32 C 0.33666(13) 0.28815(6) 0.7855(3) 0.0231(6) Uani 1 1 d . . .
H32 H 0.3137 0.2696 0.7799 0.028 Uiso 1 1 calc R . .

loop_
_atom_site_aniso_label
_atom_site_aniso_U_11
_atom_site_aniso_U_22
_atom_site_aniso_U_33
_atom_site_aniso_U_23
_atom_site_aniso_U_13
_atom_site_aniso_U_12
Cu1 0.0154(2) 0.01191(18) 0.0234(2) 0.000 0.000 0.00028(17)
C1 0.0258(15) 0.0187(12) 0.0242(14) 0.0010(11) 0.0060(11) 0.0017(10)
C2 0.0377(17) 0.0189(13) 0.0356(17) 0.0054(12) 0.0101(13) 0.0082(11)
C3 0.0379(17) 0.0307(15) 0.0320(17) 0.0071(13) 0.0018(13) 0.0168(13)
C4 0.0240(14) 0.0301(14) 0.0265(15) 0.0040(12) -0.0014(12) 0.0065(10)
C5 0.0286(14) 0.0193(12) 0.0197(14) -0.0016(10) -0.0002(11) 0.0024(10)
C6 0.0224(14) 0.0158(12) 0.0190(13) 0.0013(10) 0.0042(10) 0.0040(10)
C7 0.0211(13) 0.0163(12) 0.0162(13) -0.0029(10) 0.0026(10) -0.0002(10)
N1 0.0170(10) 0.0140(10) 0.0201(11) 0.0012(8) 0.0018(8) 0.0001(8)
C8 0.0253(14) 0.0171(12) 0.0192(13) 0.0008(10) 0.0010(10) -0.0047(10)
C9 0.0193(13) 0.0199(13) 0.0173(13) -0.0001(10) -0.0004(10) -0.0012(10)
C10 0.0197(12) 0.0186(12) 0.0205(13) -0.0036(10) -0.0011(10) -0.0010(10)
C11 0.0239(14) 0.0261(14) 0.0238(14) 0.0028(11) 0.0006(11) -0.0009(11)
C12 0.0223(14) 0.0319(15) 0.0327(17) -0.0006(13) 0.0028(12) -0.0042(11)
C13 0.0185(13) 0.0359(15) 0.0390(16) -0.0033(15) -0.0041(13) 0.0008(11)
C14 0.0272(16) 0.0296(15) 0.0295(16) 0.0034(12) -0.0092(12) -0.0018(11)
C15 0.0230(14) 0.0227(13) 0.0256(14) 0.0013(11) 0.0013(11) -0.0018(10)
C16 0.0128(12) 0.0167(12) 0.0168(13) 0.0000(9) 0.0015(9) 0.0004(9)
N2 0.0198(11) 0.0166(10) 0.0199(11) 0.0005(9) 0.0001(9) 0.0001(8)
C17 0.0188(13) 0.0147(12) 0.0178(12) -0.0025(10) -0.0010(10) 0.0011(9)
N3 0.0192(11) 0.0149(10) 0.0187(11) -0.0001(8) -0.0015(9) -0.0004(8)
C18 0.0226(13) 0.0159(12) 0.0145(12) 0.0001(9) -0.0020(10) 0.0004(10)
C19 0.0242(14) 0.0171(12) 0.0169(13) -0.0029(10) -0.0025(10) 0.0032(10)
C20 0.0239(14) 0.0172(12) 0.0296(15) 0.0009(11) 0.0008(11) -0.0007(10)
C21 0.0233(15) 0.0268(14) 0.0340(17) -0.0051(12) 0.0003(12) 0.0010(11)
C22 0.0243(15) 0.0270(14) 0.0268(15) -0.0069(11) -0.0085(12) 0.0090(11)
C23 0.0339(17) 0.0203(14) 0.0243(15) 0.0014(11) -0.0035(12) 0.0069(11)
C24 0.0236(14) 0.0220(13) 0.0246(14) 0.0016(11) 0.0017(11) 0.0026(10)
C25 0.0234(14) 0.0139(11) 0.0213(13) 0.0007(10) -0.0014(10) -0.0005(10)
C26 0.0245(14) 0.0155(12) 0.0155(13) -0.0001(9) -0.0039(10) -0.0031(10)
C27 0.0166(13) 0.0202(13) 0.0187(12) 0.0033(10) -0.0011(10) -0.0017(10)
C28 0.0301(15) 0.0192(13) 0.0245(14) 0.0011(10) -0.0044(12) -0.0044(11)
C29 0.0291(15) 0.0286(15) 0.0253(14) 0.0055(11) -0.0015(11) -0.0103(12)
C30 0.0211(13) 0.0411(15) 0.0293(15) 0.0044(14) 0.0015(13) -0.0075(11)
C31 0.0265(14) 0.0321(14) 0.0284(15) -0.0003(13) 0.0060(13) 0.0014(11)
C32 0.0263(14) 0.0200(12) 0.0231(14) 0.0020(10) 0.0006(11) -0.0037(11)

loop_
_atom_type_symbol
_atom_type_description
_atom_type_scat_dispersion_real
_atom_type_scat_dispersion_imag
_atom_type_scat_source
C C 0.0033 0.0016 'International Tables Vol C Tables 4.2.6.8 and 6.1.1.4'
H H 0.0000 0.0000 'International Tables Vol C Tables 4.2.6.8 and 6.1.1.4'
N N 0.0061 0.0033 'International Tables Vol C Tables 4.2.6.8 and 6.1.1.4'
Cu Cu 0.3201 1.2651 'International Tables Vol C Tables 4.2.6.8 and 6.1.1.4'

loop_
_geom_angle_atom_site_label_1
_geom_angle_atom_site_label_2
_geom_angle_atom_site_label_3
_geom_angle
_geom_angle_site_symmetry_1
_geom_angle_site_symmetry_3
_geom_angle_publ_flag
N3 Cu1 N3 137.86(13) . 14 ?
N3 Cu1 N1 102.42(8) . 14 ?
N3 Cu1 N1 93.31(8) 14 14 ?
N3 Cu1 N1 93.31(8) . . ?
N3 Cu1 N1 102.42(8) 14 . ?
N1 Cu1 N1 135.41(13) 14 . ?
C2 C1 C6 120.1(3) . . ?
C2 C1 H1 120.0 . . ?
C6 C1 H1 120.0 . . ?
C3 C2 C1 120.3(3) . . ?
C3 C2 H2 119.9 . . ?
C1 C2 H2 119.9 . . ?
C2 C3 C4 120.0(3) . . ?
C2 C3 H3 120.0 . . ?
C4 C3 H3 120.0 . . ?
C3 C4 C5 119.8(3) . . ?
C3 C4 H4 120.1 . . ?
C5 C4 H4 120.1 . . ?
C6 C5 C4 120.6(2) . . ?
C6 C5 H5 119.7 . . ?
C4 C5 H5 119.7 . . ?
C5 C6 C1 119.1(2) . . ?
C5 C6 C7 122.2(2) . . ?
C1 C6 C7 118.7(2) . . ?
N1 C7 C8 111.1(2) . . ?
N1 C7 C6 123.2(2) . . ?
C8 C7 C6 125.7(2) . . ?
C7 N1 C16 106.61(19) . . ?
C7 N1 Cu1 129.58(16) . . ?
C16 N1 Cu1 121.20(16) . . ?
C9 C8 C7 107.3(2) . . ?
C9 C8 H8 126.4 . . ?
C7 C8 H8 126.4 . . ?
C8 C9 C16 105.9(2) . . ?
C8 C9 C10 127.0(2) . . ?
C16 C9 C10 127.0(2) . . ?
C15 C10 C11 118.4(2) . . ?
C15 C10 C9 122.3(2) . . ?
C11 C10 C9 119.3(2) . . ?
C12 C11 C10 120.7(3) . . ?
C12 C11 H11 119.6 . . ?
C10 C11 H11 119.6 . . ?
C13 C12 C11 120.4(3) . . ?
C13 C12 H12 119.8 . . ?
C11 C12 H12 119.8 . . ?
C12 C13 C14 119.8(3) . . ?
C12 C13 H13 120.1 . . ?
C14 C13 H13 120.1 . . ?
C13 C14 C15 120.1(3) . . ?
C13 C14 H14 120.0 . . ?
C15 C14 H14 120.0 . . ?
C14 C15 C10 120.6(3) . . ?
C14 C15 H15 119.7 . . ?
C10 C15 H15 119.7 . . ?
N2 C16 N1 127.2(2) . . ?
N2 C16 C9 123.5(2) . . ?
N1 C16 C9 109.0(2) . . ?
C16 N2 C17 125.0(2) . . ?
N2 C17 N3 126.1(2) . . ?
N2 C17 C18 124.1(2) . . ?
N3 C17 C18 109.7(2) . . ?
C26 N3 C17 106.5(2) . . ?
C26 N3 Cu1 129.22(17) . . ?
C17 N3 Cu1 123.31(16) . . ?
C25 C18 C17 104.6(2) . . ?
C25 C18 C19 126.5(2) . . ?
C17 C18 C19 128.7(2) . . ?
C24 C19 C20 117.3(2) . . ?
C24 C19 C18 118.9(2) . . ?
C20 C19 C18 123.8(2) . . ?
C21 C20 C19 121.2(3) . . ?
C21 C20 H20 119.4 . . ?
C19 C20 H20 119.4 . . ?
C20 C21 C22 120.3(3) . . ?
C20 C21 H21 119.9 . . ?
C22 C21 H21 119.9 . . ?
C23 C22 C21 119.6(2) . . ?
C23 C22 H22 120.2 . . ?
C21 C22 H22 120.2 . . ?
C24 C23 C22 119.4(3) . . ?
C24 C23 H23 120.3 . . ?
C22 C23 H23 120.3 . . ?
C23 C24 C19 122.1(2) . . ?
C23 C24 H24 118.9 . . ?
C19 C24 H24 118.9 . . ?
C18 C25 C26 108.4(2) . . ?
C18 C25 H25 125.8 . . ?
C26 C25 H25 125.8 . . ?
N3 C26 C25 110.7(2) . . ?
N3 C26 C27 123.8(2) . . ?
C25 C26 C27 125.2(2) . . ?
C32 C27 C28 118.1(2) . . ?
C32 C27 C26 121.9(2) . . ?
C28 C27 C26 119.9(2) . . ?
C29 C28 C27 120.1(3) . . ?
C29 C28 H28 119.9 . . ?
C27 C28 H28 119.9 . . ?
C30 C29 C28 120.8(3) . . ?
C30 C29 H29 119.6 . . ?
C28 C29 H29 119.6 . . ?
C29 C30 C31 119.6(2) . . ?
C29 C30 H30 120.2 . . ?
C31 C30 H30 120.2 . . ?
C32 C31 C30 119.8(3) . . ?
C32 C31 H31 120.1 . . ?
C30 C31 H31 120.1 . . ?
C31 C32 C27 121.4(2) . . ?
C31 C32 H32 119.3 . . ?
C27 C32 H32 119.3 . . ?

loop_
_geom_bond_atom_site_label_1
_geom_bond_atom_site_label_2
_geom_bond_distance
_geom_bond_site_symmetry_2
_geom_bond_publ_flag
Cu1 N3 1.949(2) . ?
Cu1 N3 1.949(2) 14 ?
Cu1 N1 1.958(2) 14 ?
Cu1 N1 1.958(2) . ?
C1 C2 1.386(4) . ?
C1 C6 1.398(3) . ?
C1 H1 0.9500 . ?
C2 C3 1.383(4) . ?
C2 H2 0.9500 . ?
C3 C4 1.383(4) . ?
C3 H3 0.9500 . ?
C4 C5 1.389(4) . ?
C4 H4 0.9500 . ?
C5 C6 1.385(4) . ?
C5 H5 0.9500 . ?
C6 C7 1.472(3) . ?
C7 N1 1.343(3) . ?
C7 C8 1.418(4) . ?
N1 C16 1.391(3) . ?
C8 C9 1.373(4) . ?
C8 H8 0.9500 . ?
C9 C16 1.446(3) . ?
C9 C10 1.470(4) . ?
C10 C15 1.392(4) . ?
C10 C11 1.398(4) . ?
C11 C12 1.381(4) . ?
C11 H11 0.9500 . ?
C12 C13 1.377(4) . ?
C12 H12 0.9500 . ?
C13 C14 1.386(4) . ?
C13 H13 0.9500 . ?
C14 C15 1.388(4) . ?
C14 H14 0.9500 . ?
C15 H15 0.9500 . ?
C16 N2 1.322(3) . ?
N2 C17 1.332(3) . ?
C17 N3 1.389(3) . ?
C17 C18 1.452(3) . ?
N3 C26 1.347(3) . ?
C18 C25 1.379(4) . ?
C18 C19 1.464(3) . ?
C19 C24 1.398(4) . ?
C19 C20 1.398(4) . ?
C20 C21 1.378(4) . ?
C20 H20 0.9500 . ?
C21 C22 1.392(4) . ?
C21 H21 0.9500 . ?
C22 C23 1.390(4) . ?
C22 H22 0.9500 . ?
C23 C24 1.378(4) . ?
C23 H23 0.9500 . ?
C24 H24 0.9500 . ?
C25 C26 1.409(3) . ?
C25 H25 0.9500 . ?
C26 C27 1.465(3) . ?
C27 C32 1.394(4) . ?
C27 C28 1.398(3) . ?
C28 C29 1.387(4) . ?
C28 H28 0.9500 . ?
C29 C30 1.371(4) . ?
C29 H29 0.9500 . ?
C30 C31 1.392(4) . ?
C30 H30 0.9500 . ?
C31 C32 1.373(4) . ?
C31 H31 0.9500 . ?
C32 H32 0.9500 . ?

loop_
_geom_hbond_atom_site_label_D
_geom_hbond_atom_site_label_H
_geom_hbond_atom_site_label_A
_geom_hbond_distance_DH
_geom_hbond_distance_HA
_geom_hbond_distance_DA
_geom_hbond_angle_DHA
_geom_hbond_site_symmetry_A
_geom_hbond_publ_flag
C15 H15 N2 0.95 2.53 3.058(3) 115 . yes
C20 H20 N2 0.95 2.38 3.029(3) 126 . yes
C12 H12 Cg1 0.95 2.80 3.560(3) 138 6 yes
C31 H31 Cg2 0.95 2.80 3.602(3) 143 9_554 yes

loop_
_geom_torsion_atom_site_label_1
_geom_torsion_atom_site_label_2
_geom_torsion_atom_site_label_3
_geom_torsion_atom_site_label_4
_geom_torsion
_geom_torsion_site_symmetry_1
_geom_torsion_site_symmetry_2
_geom_torsion_site_symmetry_3
_geom_torsion_site_symmetry_4
_geom_torsion_publ_flag
C6 C1 C2 C3 -1.4(4) . . . . ?
C1 C2 C3 C4 1.9(5) . . . . ?
C2 C3 C4 C5 -0.1(4) . . . . ?
C3 C4 C5 C6 -2.2(4) . . . . ?
C4 C5 C6 C1 2.7(4) . . . . ?
C4 C5 C6 C7 -177.9(2) . . . . ?
C2 C1 C6 C5 -0.9(4) . . . . ?
C2 C1 C6 C7 179.7(3) . . . . ?
C5 C6 C7 N1 24.2(4) . . . . ?
C1 C6 C7 N1 -156.4(2) . . . . ?
C5 C6 C7 C8 -154.2(3) . . . . ?
C1 C6 C7 C8 25.2(4) . . . . ?
C8 C7 N1 C16 0.9(3) . . . . ?
C6 C7 N1 C16 -177.7(2) . . . . ?
C8 C7 N1 Cu1 -160.48(18) . . . . ?
C6 C7 N1 Cu1 20.9(4) . . . . ?
N3 Cu1 N1 C7 173.0(2) . . . . ?
N3 Cu1 N1 C7 32.4(2) 14 . . . ?
N1 Cu1 N1 C7 -75.5(2) 14 . . . ?
N3 Cu1 N1 C16 14.0(2) . . . . ?
N3 Cu1 N1 C16 -126.68(18) 14 . . . ?
N1 Cu1 N1 C16 125.41(19) 14 . . . ?
N1 C7 C8 C9 -0.2(3) . . . . ?
C6 C7 C8 C9 178.4(2) . . . . ?
C7 C8 C9 C16 -0.7(3) . . . . ?
C7 C8 C9 C10 178.7(2) . . . . ?
C8 C9 C10 C15 -150.6(3) . . . . ?
C16 C9 C10 C15 28.6(4) . . . . ?
C8 C9 C10 C11 28.1(4) . . . . ?
C16 C9 C10 C11 -152.7(3) . . . . ?
C15 C10 C11 C12 0.0(4) . . . . ?
C9 C10 C11 C12 -178.7(2) . . . . ?
C10 C11 C12 C13 -0.6(4) . . . . ?
C11 C12 C13 C14 0.1(5) . . . . ?
C12 C13 C14 C15 1.0(5) . . . . ?
C13 C14 C15 C10 -1.6(4) . . . . ?
C11 C10 C15 C14 1.0(4) . . . . ?
C9 C10 C15 C14 179.8(2) . . . . ?
C7 N1 C16 N2 174.0(2) . . . . ?
Cu1 N1 C16 N2 -22.7(3) . . . . ?
C7 N1 C16 C9 -1.3(3) . . . . ?
Cu1 N1 C16 C9 161.96(17) . . . . ?
C8 C9 C16 N2 -174.3(2) . . . . ?
C10 C9 C16 N2 6.3(4) . . . . ?
C8 C9 C16 N1 1.3(3) . . . . ?
C10 C9 C16 N1 -178.1(2) . . . . ?
N1 C16 N2 C17 10.6(4) . . . . ?
C9 C16 N2 C17 -174.7(2) . . . . ?
C16 N2 C17 N3 9.8(4) . . . . ?
C16 N2 C17 C18 -173.4(2) . . . . ?
N2 C17 N3 C26 176.8(2) . . . . ?
C18 C17 N3 C26 -0.4(3) . . . . ?
N2 C17 N3 Cu1 -13.8(3) . . . . ?
C18 C17 N3 Cu1 169.00(17) . . . . ?
N3 Cu1 N3 C26 -78.7(2) 14 . . . ?
N1 Cu1 N3 C26 30.7(2) 14 . . . ?
N1 Cu1 N3 C26 168.7(2) . . . . ?
N3 Cu1 N3 C17 114.47(19) 14 . . . ?
N1 Cu1 N3 C17 -136.17(18) 14 . . . ?
N1 Cu1 N3 C17 1.83(19) . . . . ?
N2 C17 C18 C25 -178.8(2) . . . . ?
N3 C17 C18 C25 -1.5(3) . . . . ?
N2 C17 C18 C19 -3.7(4) . . . . ?
N3 C17 C18 C19 173.5(2) . . . . ?
C25 C18 C19 C24 2.5(4) . . . . ?
C17 C18 C19 C24 -171.5(2) . . . . ?
C25 C18 C19 C20 -179.9(3) . . . . ?
C17 C18 C19 C20 6.1(4) . . . . ?
C24 C19 C20 C21 1.2(4) . . . . ?
C18 C19 C20 C21 -176.4(3) . . . . ?
C19 C20 C21 C22 -0.8(4) . . . . ?
C20 C21 C22 C23 -0.1(4) . . . . ?
C21 C22 C23 C24 0.6(4) . . . . ?
C22 C23 C24 C19 -0.1(4) . . . . ?
C20 C19 C24 C23 -0.8(4) . . . . ?
C18 C19 C24 C23 177.0(2) . . . . ?
C17 C18 C25 C26 2.8(3) . . . . ?
C19 C18 C25 C26 -172.4(2) . . . . ?
C17 N3 C26 C25 2.2(3) . . . . ?
Cu1 N3 C26 C25 -166.38(18) . . . . ?
C17 N3 C26 C27 -172.3(2) . . . . ?
Cu1 N3 C26 C27 19.1(4) . . . . ?
C18 C25 C26 N3 -3.2(3) . . . . ?
C18 C25 C26 C27 171.1(2) . . . . ?
N3 C26 C27 C32 30.5(4) . . . . ?
C25 C26 C27 C32 -143.2(3) . . . . ?
N3 C26 C27 C28 -152.1(3) . . . . ?
C25 C26 C27 C28 34.2(4) . . . . ?
C32 C27 C28 C29 -0.8(4) . . . . ?
C26 C27 C28 C29 -178.3(2) . . . . ?
C27 C28 C29 C30 -0.8(4) . . . . ?
C28 C29 C30 C31 2.0(4) . . . . ?
C29 C30 C31 C32 -1.5(5) . . . . ?
C30 C31 C32 C27 -0.1(4) . . . . ?
C28 C27 C32 C31 1.3(4) . . . . ?
C26 C27 C32 C31 178.7(3) . . . . ?
